data_4313513
loop_
_publ_author_name
'Matthias Lutz'
'Matti Haukka'
'Tapani A. Pakkanen'
'Lutz H. Gade'

_publ_contact_author_address
;
Laboratoire de Chimie Organom\'etallique et de Catalyse, UMR 7513, 
Institut Le Bel, Universit\'e Louis Pasteur, 
4, rue Blaise Pascal, 67070 Strasbourg, France. 
;
_publ_contact_author_email gade@chimie.u-strasbg.fr
_publ_contact_author_fax 0033-390-241531
_publ_contact_author_phone 0033-390-241530
_publ_section_title
;
 Syntheses and Structural Characterization of the Heavier Alkali-Metal
 Stannates Bearing the Tripodal Triamino Framework: Structural Trends in
 the Series of [MeSi{SiMe2N(4-CH3C6H4)}3Sn][M] (M = Na, K, Rb)
;
_journal_name_full 'Inorganic Chemistry'
_journal_page_first 2798
_journal_page_last 2804
_journal_paper_doi 10.1021/ic026226f
_journal_volume 42
_journal_year 2003
_chemical_formula_sum 'C34 H42 D6 N3 Na Si4 Sn'
_chemical_formula_weight 758.83
_space_group_IT_number 14
_symmetry_cell_setting monoclinic
_symmetry_space_group_name_Hall '-P 2yn'
_symmetry_space_group_name_H-M 'P 1 21/n 1'
_atom_sites_solution_hydrogens geom
_atom_sites_solution_primary direct
_atom_sites_solution_secondary difmap
_cell_angle_alpha 90.00
_cell_angle_beta 93.7570(10)
_cell_angle_gamma 90.00
_cell_formula_units_Z 4
_cell_length_a 11.0978(2)
_cell_length_b 13.9804(3)
_cell_length_c 24.6348(5)
_cell_measurement_temperature 150(2)
_cell_volume 3813.92(13)
_computing_cell_refinement 'Denzo/Scalepack (Otwinowski & Minor, 1997)'
_computing_data_collection 'Collect (Nonius BV, 1997-2000)'
_computing_data_reduction 'Denzo/Scalepack (Otwinowski & Minor, 1997)'
_computing_molecular_graphics 'ORTEP-3 for Windows (Farrugia, 1997-2001)'
_computing_publication_material 'SHELXL-97 (Sheldrick, 1997)'
_computing_structure_refinement 'SHELXL-97 (Sheldrick, 1997)'
_computing_structure_solution 'SHELXS-97 (Sheldrick, 1990)'
_diffrn_ambient_temperature 150(2)
_diffrn_detector_area_resol_mean 9
_diffrn_measured_fraction_theta_full 0.993
_diffrn_measured_fraction_theta_max 0.993
_diffrn_measurement_device '95mm CCD camera on \k-goniostat'
_diffrn_measurement_device_type KappaCCD
_diffrn_measurement_method CCD
_diffrn_radiation_monochromator 'horizonally mounted graphite crystal'
_diffrn_radiation_source 'fine-focus sealed tube'
_diffrn_radiation_type MoK\a
_diffrn_radiation_wavelength 0.71073
_diffrn_reflns_av_R_equivalents 0.0710
_diffrn_reflns_av_sigmaI/netI 0.0518
_diffrn_reflns_limit_h_max 12
_diffrn_reflns_limit_h_min -13
_diffrn_reflns_limit_k_max 13
_diffrn_reflns_limit_k_min -16
_diffrn_reflns_limit_l_max 29
_diffrn_reflns_limit_l_min -29
_diffrn_reflns_number 27034
_diffrn_reflns_theta_full 24.99
_diffrn_reflns_theta_max 24.99
_diffrn_reflns_theta_min 2.35
_exptl_absorpt_coefficient_mu 0.833
_exptl_absorpt_correction_T_max 0.16689
_exptl_absorpt_correction_T_min 0.12884
_exptl_absorpt_correction_type multi-scan
_exptl_absorpt_process_details 'Xprep in Shelxtl v.6.12 (Bruker AXS, 2001)'
_exptl_crystal_colour colorless
_exptl_crystal_density_diffrn 1.322
_exptl_crystal_density_method 'not measured'
_exptl_crystal_description needle
_exptl_crystal_F_000 1560
_exptl_crystal_size_max 0.25
_exptl_crystal_size_mid 0.15
_exptl_crystal_size_min 0.15
_refine_diff_density_max 0.788
_refine_diff_density_min -0.746
_refine_diff_density_rms 0.086
_refine_ls_extinction_method none
_refine_ls_goodness_of_fit_ref 1.104
_refine_ls_hydrogen_treatment constr
_refine_ls_matrix_type full
_refine_ls_number_parameters 398
_refine_ls_number_reflns 6667
_refine_ls_number_restraints 0
_refine_ls_restrained_S_all 1.104
_refine_ls_R_factor_all 0.0521
_refine_ls_R_factor_gt 0.0366
_refine_ls_shift/su_max 0.003
_refine_ls_shift/su_mean 0.000
_refine_ls_structure_factor_coef Fsqd
_refine_ls_weighting_details 'calc w=1/[\s^2^(Fo^2^)+(0.0392P)^2^+2.9344P] where P=(Fo^2^+2Fc^2^)/3'
_refine_ls_weighting_scheme calc
_refine_ls_wR_factor_gt 0.0886
_refine_ls_wR_factor_ref 0.0970
_reflns_number_gt 5392
_reflns_number_total 6667
_reflns_threshold_expression >2sigma(I)
_cod_data_source_file ic026226fsi20021202_082333_3.cif
_cod_data_source_block st882
_cod_depositor_comments
;
The following automatic conversions were performed:

'_symmetry_cell_setting' value 'Monoclinic' changed to 'monoclinic'
according to the built-in table from CIF Core dictionary named
'cif_core.dic' version 2.4.1 from 2010-06-29.

Automatic conversion script
Id: cif_fix_values 1646 2011-03-28 12:23:43Z adriana 

The following automatic conversions were performed:

data name '_atom_site_symetry_multiplicity' was replaced with
'_atom_site_symmetry_multiplicity' as specified in the replacement
file 'data/replacement-values/replacement_tags.lst'.

Automatic conversion script
Id: cif_correct_tags 9268 2022-04-12 08:56:07Z antanas 
;
_cod_original_sg_symbol_H-M 'P 21/n'
_cod_database_code 4313513

loop_
_symmetry_equiv_pos_as_xyz
'x, y, z'
'-x+1/2, y+1/2, -z+1/2'
'-x, -y, -z'
'x-1/2, -y-1/2, z-1/2'

loop_
_atom_site_label
_atom_site_type_symbol
_atom_site_fract_x
_atom_site_fract_y
_atom_site_fract_z
_atom_site_U_iso_or_equiv
_atom_site_adp_type
_atom_site_occupancy
_atom_site_symmetry_multiplicity
_atom_site_calc_flag
_atom_site_refinement_flags
_atom_site_disorder_assembly
_atom_site_disorder_group
C1 C 0.3518(4) 0.5379(4) 0.03584(17) 0.0583(13) Uani 1 1 d . . .
H1A H 0.3680 0.5060 0.0017 0.087 Uiso 1 1 calc R . .
H1B H 0.3334 0.6055 0.0287 0.087 Uiso 1 1 calc R . .
H1C H 0.2827 0.5073 0.0516 0.087 Uiso 1 1 calc R . .
C2 C 0.4618(3) 0.5303(3) 0.07532(16) 0.0428(10) Uani 1 1 d . . .
C3 C 0.5383(4) 0.6080(3) 0.08593(16) 0.0457(10) Uani 1 1 d . . .
H3 H 0.5175 0.6683 0.0702 0.055 Uiso 1 1 calc R . .
C4 C 0.6449(3) 0.5995(3) 0.11922(15) 0.0373(9) Uani 1 1 d . . .
H4 H 0.6961 0.6536 0.1251 0.045 Uiso 1 1 calc R . .
C5 C 0.6770(3) 0.5126(3) 0.14393(13) 0.0279(7) Uani 1 1 d . . .
C6 C 0.5982(3) 0.4353(3) 0.13366(14) 0.0352(8) Uani 1 1 d . . .
H6 H 0.6173 0.3751 0.1498 0.042 Uiso 1 1 calc R . .
C7 C 0.4933(3) 0.4447(3) 0.10053(16) 0.0417(10) Uani 1 1 d . . .
H7 H 0.4415 0.3910 0.0950 0.050 Uiso 1 1 calc R . .
C8 C 0.9475(4) 1.0898(3) 0.17053(19) 0.0489(11) Uani 1 1 d . . .
H8A H 1.0138 1.1101 0.1488 0.073 Uiso 1 1 calc R . .
H8B H 0.9539 1.1226 0.2058 0.073 Uiso 1 1 calc R . .
H8C H 0.8702 1.1059 0.1512 0.073 Uiso 1 1 calc R . .
C9 C 0.9544(3) 0.9828(3) 0.17948(16) 0.0364(9) Uani 1 1 d . . .
C10 C 0.9977(3) 0.9444(3) 0.22919(15) 0.0345(8) Uani 1 1 d . . .
H10 H 1.0223 0.9862 0.2583 0.041 Uiso 1 1 calc R . .
C11 C 1.0056(3) 0.8457(3) 0.23691(14) 0.0317(8) Uani 1 1 d . . .
H11 H 1.0348 0.8217 0.2714 0.038 Uiso 1 1 calc R . .
C12 C 0.9717(3) 0.7812(2) 0.19543(14) 0.0296(8) Uani 1 1 d . . .
C13 C 0.9246(4) 0.8204(3) 0.14647(16) 0.0423(9) Uani 1 1 d . . .
H13 H 0.8971 0.7790 0.1177 0.051 Uiso 1 1 calc R . .
C14 C 0.9169(4) 0.9189(3) 0.13894(16) 0.0447(10) Uani 1 1 d . . .
H14 H 0.8850 0.9431 0.1049 0.054 Uiso 1 1 calc R . .
C15 C 0.8582(5) 0.6435(4) 0.51198(18) 0.0640(13) Uani 1 1 d . . .
H15A H 0.8122 0.5952 0.5307 0.096 Uiso 1 1 calc R . .
H15B H 0.8134 0.7039 0.5105 0.096 Uiso 1 1 calc R . .
H15C H 0.9368 0.6531 0.5318 0.096 Uiso 1 1 calc R . .
C16 C 0.8772(4) 0.6099(3) 0.45485(16) 0.0440(10) Uani 1 1 d . . .
C17 C 0.8656(4) 0.5143(3) 0.44116(16) 0.0508(11) Uani 1 1 d . . .
H17 H 0.8481 0.4692 0.4684 0.061 Uiso 1 1 calc R . .
C18 C 0.8789(4) 0.4827(3) 0.38836(16) 0.0428(9) Uani 1 1 d . . .
H18 H 0.8696 0.4166 0.3804 0.051 Uiso 1 1 calc R . .
C19 C 0.9056(3) 0.5452(3) 0.34704(14) 0.0298(8) Uani 1 1 d . . .
C20 C 0.9232(3) 0.6410(3) 0.36196(15) 0.0352(8) Uani 1 1 d . . .
H20 H 0.9470 0.6856 0.3356 0.042 Uiso 1 1 calc R . .
C21 C 0.9068(3) 0.6722(3) 0.41429(15) 0.0411(9) Uani 1 1 d . . .
H21 H 0.9162 0.7382 0.4225 0.049 Uiso 1 1 calc R . .
C22 C 0.8718(4) 0.3242(3) 0.12023(18) 0.0454(10) Uani 1 1 d . . .
H22A H 0.8597 0.2871 0.1532 0.068 Uiso 1 1 calc R . .
H22B H 0.9407 0.2981 0.1021 0.068 Uiso 1 1 calc R . .
H22C H 0.7990 0.3204 0.0956 0.068 Uiso 1 1 calc R . .
C23 C 0.9164(4) 0.5174(3) 0.07336(15) 0.0434(10) Uani 1 1 d . . .
H23A H 0.8427 0.5080 0.0498 0.065 Uiso 1 1 calc R . .
H23B H 0.9859 0.4926 0.0553 0.065 Uiso 1 1 calc R . .
H23C H 0.9278 0.5858 0.0807 0.065 Uiso 1 1 calc R . .
C24 C 1.1902(4) 0.6754(3) 0.13223(18) 0.0478(10) Uani 1 1 d . . .
H24A H 1.1430 0.6514 0.1001 0.072 Uiso 1 1 calc R . .
H24B H 1.2737 0.6529 0.1316 0.072 Uiso 1 1 calc R . .
H24C H 1.1891 0.7455 0.1321 0.072 Uiso 1 1 calc R . .
C25 C 1.2332(3) 0.6643(3) 0.25315(19) 0.0482(10) Uani 1 1 d . . .
H25A H 1.2517 0.7327 0.2509 0.072 Uiso 1 1 calc R . .
H25B H 1.3076 0.6272 0.2509 0.072 Uiso 1 1 calc R . .
H25C H 1.1980 0.6509 0.2878 0.072 Uiso 1 1 calc R . .
C26 C 1.1614(3) 0.4432(3) 0.33212(16) 0.0426(10) Uani 1 1 d . . .
H26A H 1.1860 0.5104 0.3353 0.064 Uiso 1 1 calc R . .
H26B H 1.2290 0.4049 0.3205 0.064 Uiso 1 1 calc R . .
H26C H 1.1378 0.4202 0.3675 0.064 Uiso 1 1 calc R . .
C27 C 0.9782(4) 0.3048(3) 0.28640(18) 0.0446(10) Uani 1 1 d . . .
H27A H 0.9437 0.2954 0.3216 0.067 Uiso 1 1 calc R . .
H27B H 1.0470 0.2616 0.2835 0.067 Uiso 1 1 calc R . .
H27C H 0.9167 0.2910 0.2571 0.067 Uiso 1 1 calc R . .
C28 C 1.2039(3) 0.3906(3) 0.16403(16) 0.0400(9) Uani 1 1 d . . .
H28A H 1.2786 0.3964 0.1873 0.060 Uiso 1 1 calc R . .
H28B H 1.2182 0.4126 0.1272 0.060 Uiso 1 1 calc R . .
H28C H 1.1780 0.3236 0.1627 0.060 Uiso 1 1 calc R . .
C94 C 0.1814(8) 0.2600(5) 0.0065(3) 0.104(2) Uani 1 1 d . . .
D94 H 0.1931 0.3198 -0.0108 0.125 Uiso 1 1 calc R . .
C95 C 0.0676(8) 0.2184(6) 0.0038(2) 0.104(3) Uani 1 1 d . . .
D95 H 0.0008 0.2495 -0.0147 0.125 Uiso 1 1 calc R . .
C96 C 0.0532(6) 0.1301(6) 0.0287(3) 0.101(2) Uani 1 1 d . . .
D96 H -0.0238 0.1001 0.0274 0.121 Uiso 1 1 calc R . .
C97 C 0.1527(6) 0.0862(5) 0.0555(2) 0.0822(18) Uani 1 1 d . . .
D97 H 0.1443 0.0253 0.0720 0.099 Uiso 1 1 calc R . .
C98 C 0.2611(6) 0.1301(4) 0.0581(2) 0.0698(15) Uani 1 1 d . . .
D98 H 0.3284 0.1009 0.0774 0.084 Uiso 1 1 calc R . .
C99 C 0.2747(7) 0.2164(4) 0.0332(2) 0.0887(19) Uani 1 1 d . . .
D99 H 0.3519 0.2460 0.0349 0.106 Uiso 1 1 calc R . .
N1 N 0.7882(2) 0.5002(2) 0.17632(11) 0.0286(6) Uani 1 1 d . . .
N2 N 0.9827(2) 0.6809(2) 0.20228(12) 0.0302(6) Uani 1 1 d . . .
N3 N 0.9147(2) 0.5140(2) 0.29219(11) 0.0292(6) Uani 1 1 d . . .
Na1 Na 0.74371(12) 0.39954(11) 0.25967(6) 0.0382(3) Uani 1 1 d . . .
Si1 Si 0.90235(8) 0.45219(7) 0.13898(4) 0.0284(2) Uani 1 1 d . . .
Si2 Si 1.12277(8) 0.63023(7) 0.19548(4) 0.0307(2) Uani 1 1 d . . .
Si3 Si 1.03020(8) 0.43211(7) 0.28068(4) 0.0290(2) Uani 1 1 d . . .
Si4 Si 1.08200(8) 0.46658(7) 0.19278(4) 0.0266(2) Uani 1 1 d . . .
Sn1 Sn 0.827788(19) 0.617241(16) 0.234445(9) 0.02664(9) Uani 1 1 d . . .

loop_
_atom_site_aniso_label
_atom_site_aniso_U_11
_atom_site_aniso_U_22
_atom_site_aniso_U_33
_atom_site_aniso_U_23
_atom_site_aniso_U_13
_atom_site_aniso_U_12
C1 0.041(2) 0.096(4) 0.036(2) -0.012(2) -0.0107(19) 0.016(2)
C2 0.0292(18) 0.065(3) 0.033(2) -0.014(2) -0.0029(16) 0.0080(19)
C3 0.050(2) 0.052(3) 0.034(2) 0.0006(19) -0.0039(18) 0.023(2)
C4 0.0370(19) 0.038(2) 0.036(2) -0.0044(17) -0.0043(17) 0.0042(16)
C5 0.0266(16) 0.034(2) 0.0226(16) -0.0050(15) 0.0009(14) 0.0032(14)
C6 0.0342(19) 0.040(2) 0.0311(19) 0.0011(17) 0.0013(16) -0.0009(16)
C7 0.0313(19) 0.056(3) 0.037(2) -0.0118(19) 0.0030(17) -0.0047(18)
C8 0.056(2) 0.028(2) 0.064(3) 0.008(2) 0.020(2) 0.0034(18)
C9 0.0372(19) 0.025(2) 0.049(2) 0.0033(17) 0.0170(17) 0.0006(15)
C10 0.0356(18) 0.028(2) 0.041(2) -0.0062(16) 0.0051(16) -0.0028(15)
C11 0.0314(17) 0.033(2) 0.0310(19) 0.0019(16) 0.0027(15) -0.0001(15)
C12 0.0301(17) 0.0227(18) 0.0366(19) 0.0012(15) 0.0062(15) 0.0009(14)
C13 0.056(2) 0.036(2) 0.034(2) -0.0009(17) -0.0092(18) 0.0052(18)
C14 0.064(3) 0.033(2) 0.036(2) 0.0092(18) -0.0009(19) 0.0068(19)
C15 0.091(4) 0.068(3) 0.034(2) -0.010(2) 0.010(2) 0.002(3)
C16 0.053(2) 0.047(3) 0.031(2) -0.0050(18) -0.0002(18) 0.0048(19)
C17 0.075(3) 0.050(3) 0.028(2) 0.0068(19) 0.010(2) -0.003(2)
C18 0.060(2) 0.035(2) 0.034(2) 0.0034(17) 0.0051(19) -0.0006(19)
C19 0.0291(17) 0.035(2) 0.0254(17) 0.0007(15) 0.0023(14) 0.0037(15)
C20 0.0390(19) 0.036(2) 0.0302(19) 0.0029(16) -0.0003(16) -0.0012(16)
C21 0.051(2) 0.036(2) 0.035(2) -0.0063(18) -0.0043(18) 0.0031(18)
C22 0.043(2) 0.035(2) 0.058(3) -0.013(2) 0.0026(19) 0.0014(17)
C23 0.042(2) 0.056(3) 0.032(2) 0.0027(19) 0.0010(17) 0.0043(19)
C24 0.053(2) 0.037(2) 0.056(3) 0.000(2) 0.022(2) -0.0022(19)
C25 0.039(2) 0.039(2) 0.066(3) -0.008(2) -0.005(2) -0.0032(18)
C26 0.038(2) 0.055(3) 0.034(2) 0.0029(19) -0.0033(17) 0.0070(18)
C27 0.052(2) 0.031(2) 0.051(2) 0.0043(18) 0.0119(19) 0.0056(18)
C28 0.039(2) 0.040(2) 0.041(2) -0.0013(18) 0.0050(17) 0.0103(17)
C94 0.156(7) 0.071(4) 0.078(4) 0.010(3) -0.036(5) 0.009(5)
C95 0.145(7) 0.125(6) 0.042(3) 0.018(4) -0.006(4) 0.069(6)
C96 0.087(4) 0.158(8) 0.060(4) 0.006(4) 0.018(3) 0.023(5)
C97 0.094(4) 0.085(4) 0.071(4) 0.027(3) 0.027(3) 0.029(4)
C98 0.098(4) 0.063(4) 0.048(3) 0.007(2) 0.007(3) 0.015(3)
C99 0.139(6) 0.061(4) 0.061(3) -0.002(3) -0.029(4) 0.006(4)
N1 0.0287(14) 0.0301(16) 0.0266(15) 0.0007(12) -0.0010(12) 0.0014(12)
N2 0.0308(14) 0.0251(16) 0.0348(16) 0.0025(13) 0.0037(13) -0.0011(12)
N3 0.0347(15) 0.0298(16) 0.0232(14) 0.0026(12) 0.0019(12) 0.0017(12)
Na1 0.0330(7) 0.0397(9) 0.0420(8) 0.0050(7) 0.0030(6) -0.0033(6)
Si1 0.0298(5) 0.0280(5) 0.0270(5) -0.0020(4) -0.0013(4) 0.0014(4)
Si2 0.0289(5) 0.0261(5) 0.0372(6) -0.0014(4) 0.0036(4) -0.0002(4)
Si3 0.0301(5) 0.0291(5) 0.0277(5) 0.0026(4) 0.0002(4) 0.0023(4)
Si4 0.0266(4) 0.0254(5) 0.0278(5) -0.0004(4) 0.0011(4) 0.0024(4)
Sn1 0.02794(14) 0.02616(15) 0.02577(14) -0.00004(10) 0.00138(9) 0.00380(10)

loop_
_atom_type_symbol
_atom_type_description
_atom_type_scat_dispersion_real
_atom_type_scat_dispersion_imag
_atom_type_scat_source
C C 0.0033 0.0016 'International Tables Vol C Tables 4.2.6.8 and 6.1.1.4'
D D 0.0000 0.0000 'International Tables Vol C Tables 4.2.6.8 and 6.1.1.4'
H H 0.0000 0.0000 'International Tables Vol C Tables 4.2.6.8 and 6.1.1.4'
N N 0.0061 0.0033 'International Tables Vol C Tables 4.2.6.8 and 6.1.1.4'
Na Na 0.0362 0.0249 'International Tables Vol C Tables 4.2.6.8 and 6.1.1.4'
Si Si 0.0817 0.0704 'International Tables Vol C Tables 4.2.6.8 and 6.1.1.4'
Sn Sn -0.6537 1.4246 'International Tables Vol C Tables 4.2.6.8 and 6.1.1.4'

loop_
_geom_angle_atom_site_label_1
_geom_angle_atom_site_label_2
_geom_angle_atom_site_label_3
_geom_angle
_geom_angle_site_symmetry_1
_geom_angle_site_symmetry_3
_geom_angle_publ_flag
C2 C1 H1A 109.5 . . ?
C2 C1 H1B 109.5 . . ?
H1A C1 H1B 109.5 . . ?
C2 C1 H1C 109.5 . . ?
H1A C1 H1C 109.5 . . ?
H1B C1 H1C 109.5 . . ?
C7 C2 C3 117.3(3) . . ?
C7 C2 C1 121.3(4) . . ?
C3 C2 C1 121.4(4) . . ?
C2 C3 C4 121.6(4) . . ?
C2 C3 H3 119.2 . . ?
C4 C3 H3 119.2 . . ?
C5 C4 C3 120.7(4) . . ?
C5 C4 H4 119.6 . . ?
C3 C4 H4 119.6 . . ?
C4 C5 C6 117.0(3) . . ?
C4 C5 N1 122.2(3) . . ?
C6 C5 N1 120.7(3) . . ?
C7 C6 C5 121.6(4) . . ?
C7 C6 H6 119.2 . . ?
C5 C6 H6 119.2 . . ?
C2 C7 C6 121.7(4) . . ?
C2 C7 H7 119.2 . . ?
C6 C7 H7 119.2 . . ?
C9 C8 H8A 109.5 . . ?
C9 C8 H8B 109.5 . . ?
H8A C8 H8B 109.5 . . ?
C9 C8 H8C 109.5 . . ?
H8A C8 H8C 109.5 . . ?
H8B C8 H8C 109.5 . . ?
C14 C9 C10 117.2(3) . . ?
C14 C9 C8 121.5(4) . . ?
C10 C9 C8 121.3(4) . . ?
C14 C9 Na1 85.1(2) . 2_655 ?
C10 C9 Na1 68.3(2) . 2_655 ?
C8 C9 Na1 115.3(2) . 2_655 ?
C9 C10 C11 121.0(3) . . ?
C9 C10 Na1 83.9(2) . 2_655 ?
C11 C10 Na1 79.4(2) . 2_655 ?
C9 C10 H10 119.5 . . ?
C11 C10 H10 119.5 . . ?
Na1 C10 H10 107.1 2_655 . ?
C12 C11 C10 121.9(3) . . ?
C12 C11 Na1 88.7(2) . 2_655 ?
C10 C11 Na1 72.1(2) . 2_655 ?
C12 C11 H11 119.1 . . ?
C10 C11 H11 119.1 . . ?
Na1 C11 H11 109.8 2_655 . ?
C13 C12 C11 116.6(3) . . ?
C13 C12 N2 121.1(3) . . ?
C11 C12 N2 122.4(3) . . ?
C14 C13 C12 121.4(4) . . ?
C14 C13 H13 119.3 . . ?
C12 C13 H13 119.3 . . ?
C9 C14 C13 122.0(4) . . ?
C9 C14 H14 119.0 . . ?
C13 C14 H14 119.0 . . ?
C16 C15 H15A 109.5 . . ?
C16 C15 H15B 109.5 . . ?
H15A C15 H15B 109.5 . . ?
C16 C15 H15C 109.5 . . ?
H15A C15 H15C 109.5 . . ?
H15B C15 H15C 109.5 . . ?
C21 C16 C17 117.1(4) . . ?
C21 C16 C15 122.1(4) . . ?
C17 C16 C15 120.7(4) . . ?
C16 C17 C18 121.4(4) . . ?
C16 C17 H17 119.3 . . ?
C18 C17 H17 119.3 . . ?
C19 C18 C17 121.8(4) . . ?
C19 C18 H18 119.1 . . ?
C17 C18 H18 119.1 . . ?
C18 C19 C20 116.3(3) . . ?
C18 C19 N3 122.2(3) . . ?
C20 C19 N3 121.5(3) . . ?
C21 C20 C19 121.4(4) . . ?
C21 C20 H20 119.3 . . ?
C19 C20 H20 119.3 . . ?
C16 C21 C20 121.8(4) . . ?
C16 C21 H21 119.1 . . ?
C20 C21 H21 119.1 . . ?
Si1 C22 H22A 109.5 . . ?
Si1 C22 H22B 109.5 . . ?
H22A C22 H22B 109.5 . . ?
Si1 C22 H22C 109.5 . . ?
H22A C22 H22C 109.5 . . ?
H22B C22 H22C 109.5 . . ?
Si1 C23 H23A 109.5 . . ?
Si1 C23 H23B 109.5 . . ?
H23A C23 H23B 109.5 . . ?
Si1 C23 H23C 109.5 . . ?
H23A C23 H23C 109.5 . . ?
H23B C23 H23C 109.5 . . ?
Si2 C24 H24A 109.5 . . ?
Si2 C24 H24B 109.5 . . ?
H24A C24 H24B 109.5 . . ?
Si2 C24 H24C 109.5 . . ?
H24A C24 H24C 109.5 . . ?
H24B C24 H24C 109.5 . . ?
Si2 C25 H25A 109.5 . . ?
Si2 C25 H25B 109.5 . . ?
H25A C25 H25B 109.5 . . ?
Si2 C25 H25C 109.5 . . ?
H25A C25 H25C 109.5 . . ?
H25B C25 H25C 109.5 . . ?
Si3 C26 H26A 109.5 . . ?
Si3 C26 H26B 109.5 . . ?
H26A C26 H26B 109.5 . . ?
Si3 C26 H26C 109.5 . . ?
H26A C26 H26C 109.5 . . ?
H26B C26 H26C 109.5 . . ?
Si3 C27 H27A 109.5 . . ?
Si3 C27 H27B 109.5 . . ?
H27A C27 H27B 109.5 . . ?
Si3 C27 H27C 109.5 . . ?
H27A C27 H27C 109.5 . . ?
H27B C27 H27C 109.5 . . ?
Si4 C28 H28A 109.5 . . ?
Si4 C28 H28B 109.5 . . ?
H28A C28 H28B 109.5 . . ?
Si4 C28 H28C 109.5 . . ?
H28A C28 H28C 109.5 . . ?
H28B C28 H28C 109.5 . . ?
C99 C94 C95 120.3(7) . . ?
C99 C94 D94 119.8 . . ?
C95 C94 D94 119.8 . . ?
C94 C95 C96 118.7(6) . . ?
C94 C95 D95 120.6 . . ?
C96 C95 D95 120.6 . . ?
C97 C96 C95 119.3(7) . . ?
C97 C96 D96 120.3 . . ?
C95 C96 D96 120.3 . . ?
C98 C97 C96 120.0(6) . . ?
C98 C97 D97 120.0 . . ?
C96 C97 D97 120.0 . . ?
C97 C98 C99 120.3(6) . . ?
C97 C98 D98 119.8 . . ?
C99 C98 D98 119.8 . . ?
C94 C99 C98 121.3(7) . . ?
C94 C99 D99 119.4 . . ?
C98 C99 D99 119.4 . . ?
C5 N1 Si1 112.4(2) . . ?
C5 N1 Sn1 113.6(2) . . ?
Si1 N1 Sn1 120.52(14) . . ?
C5 N1 Na1 107.9(2) . . ?
Si1 N1 Na1 113.29(14) . . ?
Sn1 N1 Na1 85.85(10) . . ?
C12 N2 Si2 117.7(2) . . ?
C12 N2 Sn1 113.1(2) . . ?
Si2 N2 Sn1 128.12(16) . . ?
C19 N3 Si3 116.7(2) . . ?
C19 N3 Sn1 110.8(2) . . ?
Si3 N3 Sn1 128.04(15) . . ?
C19 N3 Na1 112.8(2) . . ?
Si3 N3 Na1 94.32(13) . . ?
Sn1 N3 Na1 85.60(10) . . ?
N1 Na1 N3 74.38(10) . . ?
N1 Na1 C10 101.11(11) . 2_645 ?
N3 Na1 C10 121.66(11) . 2_645 ?
N1 Na1 C11 113.82(11) . 2_645 ?
N3 Na1 C11 147.85(11) . 2_645 ?
C10 Na1 C11 28.51(11) 2_645 2_645 ?
N1 Na1 C9 112.10(11) . 2_645 ?
N3 Na1 C9 98.87(11) . 2_645 ?
C10 Na1 C9 27.73(11) 2_645 2_645 ?
C11 Na1 C9 48.98(10) 2_645 2_645 ?
N1 Na1 Si3 79.11(7) . . ?
N3 Na1 Si3 32.93(7) . . ?
C10 Na1 Si3 154.05(10) 2_645 . ?
C11 Na1 Si3 167.07(9) 2_645 . ?
C9 Na1 Si3 128.15(9) 2_645 . ?
N1 Na1 Sn1 42.38(7) . . ?
N3 Na1 Sn1 42.46(7) . . ?
C10 Na1 Sn1 95.62(9) 2_645 . ?
C11 Na1 Sn1 122.63(9) 2_645 . ?
C9 Na1 Sn1 87.77(8) 2_645 . ?
Si3 Na1 Sn1 66.80(3) . . ?
N1 Si1 C23 111.83(16) . . ?
N1 Si1 C22 111.77(17) . . ?
C23 Si1 C22 106.1(2) . . ?
N1 Si1 Si4 106.87(10) . . ?
C23 Si1 Si4 109.44(13) . . ?
C22 Si1 Si4 110.92(14) . . ?
N2 Si2 C25 111.72(17) . . ?
N2 Si2 C24 110.64(17) . . ?
C25 Si2 C24 105.4(2) . . ?
N2 Si2 Si4 103.35(11) . . ?
C25 Si2 Si4 112.74(15) . . ?
C24 Si2 Si4 113.12(14) . . ?
N3 Si3 C26 112.33(17) . . ?
N3 Si3 C27 112.01(17) . . ?
C26 Si3 C27 104.9(2) . . ?
N3 Si3 Si4 104.05(10) . . ?
C26 Si3 Si4 112.58(14) . . ?
C27 Si3 Si4 111.21(14) . . ?
N3 Si3 Na1 52.75(10) . . ?
C26 Si3 Na1 146.73(14) . . ?
C27 Si3 Na1 64.74(13) . . ?
Si4 Si3 Na1 100.44(4) . . ?
C28 Si4 Si3 117.27(13) . . ?
C28 Si4 Si1 110.16(13) . . ?
Si3 Si4 Si1 104.90(5) . . ?
C28 Si4 Si2 114.75(14) . . ?
Si3 Si4 Si2 103.65(5) . . ?
Si1 Si4 Si2 104.96(5) . . ?
N2 Sn1 N1 101.52(11) . . ?
N2 Sn1 N3 100.58(10) . . ?
N1 Sn1 N3 89.61(10) . . ?
N2 Sn1 Na1 135.14(8) . . ?
N1 Sn1 Na1 51.77(8) . . ?
N3 Sn1 Na1 51.93(8) . . ?

loop_
_geom_bond_atom_site_label_1
_geom_bond_atom_site_label_2
_geom_bond_distance
_geom_bond_site_symmetry_2
_geom_bond_publ_flag
C1 C2 1.514(5) . ?
C1 H1A 0.9800 . ?
C1 H1B 0.9800 . ?
C1 H1C 0.9800 . ?
C2 C7 1.382(6) . ?
C2 C3 1.393(6) . ?
C3 C4 1.400(5) . ?
C3 H3 0.9500 . ?
C4 C5 1.395(5) . ?
C4 H4 0.9500 . ?
C5 C6 1.402(5) . ?
C5 N1 1.436(4) . ?
C6 C7 1.384(5) . ?
C6 H6 0.9500 . ?
C7 H7 0.9500 . ?
C8 C9 1.513(5) . ?
C8 H8A 0.9800 . ?
C8 H8B 0.9800 . ?
C8 H8C 0.9800 . ?
C9 C14 1.383(6) . ?
C9 C10 1.393(5) . ?
C9 Na1 2.978(4) 2_655 ?
C10 C11 1.396(5) . ?
C10 Na1 2.783(4) 2_655 ?
C10 H10 0.9500 . ?
C11 C12 1.396(5) . ?
C11 Na1 2.874(4) 2_655 ?
C11 H11 0.9500 . ?
C12 C13 1.395(5) . ?
C12 N2 1.416(5) . ?
C13 C14 1.392(6) . ?
C13 H13 0.9500 . ?
C14 H14 0.9500 . ?
C15 C16 1.511(6) . ?
C15 H15A 0.9800 . ?
C15 H15B 0.9800 . ?
C15 H15C 0.9800 . ?
C16 C21 1.381(6) . ?
C16 C17 1.383(6) . ?
C17 C18 1.390(6) . ?
C17 H17 0.9500 . ?
C18 C19 1.388(5) . ?
C18 H18 0.9500 . ?
C19 C20 1.399(5) . ?
C19 N3 1.430(4) . ?
C20 C21 1.384(5) . ?
C20 H20 0.9500 . ?
C21 H21 0.9500 . ?
C22 Si1 1.873(4) . ?
C22 H22A 0.9800 . ?
C22 H22B 0.9800 . ?
C22 H22C 0.9800 . ?
C23 Si1 1.871(4) . ?
C23 H23A 0.9800 . ?
C23 H23B 0.9800 . ?
C23 H23C 0.9800 . ?
C24 Si2 1.881(4) . ?
C24 H24A 0.9800 . ?
C24 H24B 0.9800 . ?
C24 H24C 0.9800 . ?
C25 Si2 1.876(4) . ?
C25 H25A 0.9800 . ?
C25 H25B 0.9800 . ?
C25 H25C 0.9800 . ?
C26 Si3 1.873(4) . ?
C26 H26A 0.9800 . ?
C26 H26B 0.9800 . ?
C26 H26C 0.9800 . ?
C27 Si3 1.879(4) . ?
C27 H27A 0.9800 . ?
C27 H27B 0.9800 . ?
C27 H27C 0.9800 . ?
C28 Si4 1.893(4) . ?
C28 H28A 0.9800 . ?
C28 H28B 0.9800 . ?
C28 H28C 0.9800 . ?
C94 C99 1.338(9) . ?
C94 C95 1.388(11) . ?
C94 D94 0.9500 . ?
C95 C96 1.394(10) . ?
C95 D95 0.9500 . ?
C96 C97 1.392(9) . ?
C96 D96 0.9500 . ?
C97 C98 1.349(9) . ?
C97 D97 0.9500 . ?
C98 C99 1.366(8) . ?
C98 D98 0.9500 . ?
C99 D99 0.9500 . ?
N1 Si1 1.747(3) . ?
N1 Sn1 2.200(3) . ?
N1 Na1 2.564(3) . ?
N2 Si2 1.727(3) . ?
N2 Sn1 2.134(3) . ?
N3 Si3 1.755(3) . ?
N3 Sn1 2.204(3) . ?
N3 Na1 2.570(3) . ?
Na1 C10 2.783(4) 2_645 ?
Na1 C11 2.874(4) 2_645 ?
Na1 C9 2.978(4) 2_645 ?
Na1 Si3 3.2200(16) . ?
Na1 Sn1 3.2551(15) . ?
Si1 Si4 2.3294(12) . ?
Si2 Si4 2.3323(14) . ?
Si3 Si4 2.3270(13) . ?

loop_
_geom_torsion_atom_site_label_1
_geom_torsion_atom_site_label_2
_geom_torsion_atom_site_label_3
_geom_torsion_atom_site_label_4
_geom_torsion
_geom_torsion_site_symmetry_1
_geom_torsion_site_symmetry_2
_geom_torsion_site_symmetry_3
_geom_torsion_site_symmetry_4
_geom_torsion_publ_flag
C7 C2 C3 C4 2.2(6) . . . . ?
C1 C2 C3 C4 -175.2(4) . . . . ?
C2 C3 C4 C5 -1.3(6) . . . . ?
C3 C4 C5 C6 0.2(5) . . . . ?
C3 C4 C5 N1 177.1(3) . . . . ?
C4 C5 C6 C7 0.0(5) . . . . ?
N1 C5 C6 C7 -177.0(3) . . . . ?
C3 C2 C7 C6 -2.0(6) . . . . ?
C1 C2 C7 C6 175.4(4) . . . . ?
C5 C6 C7 C2 0.9(6) . . . . ?
C14 C9 C10 C11 1.6(5) . . . . ?
C8 C9 C10 C11 -179.0(3) . . . . ?
Na1 C9 C10 C11 73.7(3) 2_655 . . . ?
C14 C9 C10 Na1 -72.1(3) . . . 2_655 ?
C8 C9 C10 Na1 107.3(3) . . . 2_655 ?
C9 C10 C11 C12 0.6(5) . . . . ?
Na1 C10 C11 C12 76.8(3) 2_655 . . . ?
C9 C10 C11 Na1 -76.2(3) . . . 2_655 ?
C10 C11 C12 C13 -2.7(5) . . . . ?
Na1 C11 C12 C13 65.2(3) 2_655 . . . ?
C10 C11 C12 N2 178.1(3) . . . . ?
Na1 C11 C12 N2 -114.0(3) 2_655 . . . ?
C11 C12 C13 C14 2.7(6) . . . . ?
N2 C12 C13 C14 -178.1(4) . . . . ?
C10 C9 C14 C13 -1.6(6) . . . . ?
C8 C9 C14 C13 179.0(4) . . . . ?
Na1 C9 C14 C13 -64.2(4) 2_655 . . . ?
C12 C13 C14 C9 -0.6(6) . . . . ?
C21 C16 C17 C18 -2.2(7) . . . . ?
C15 C16 C17 C18 177.9(4) . . . . ?
C16 C17 C18 C19 0.6(7) . . . . ?
C17 C18 C19 C20 2.6(6) . . . . ?
C17 C18 C19 N3 -177.4(4) . . . . ?
C18 C19 C20 C21 -4.2(5) . . . . ?
N3 C19 C20 C21 175.8(3) . . . . ?
C17 C16 C21 C20 0.6(6) . . . . ?
C15 C16 C21 C20 -179.6(4) . . . . ?
C19 C20 C21 C16 2.7(6) . . . . ?
C99 C94 C95 C96 -0.9(11) . . . . ?
C94 C95 C96 C97 0.0(10) . . . . ?
C95 C96 C97 C98 1.4(10) . . . . ?
C96 C97 C98 C99 -1.9(9) . . . . ?
C95 C94 C99 C98 0.4(11) . . . . ?
C97 C98 C99 C94 1.0(9) . . . . ?
C4 C5 N1 Si1 -95.5(3) . . . . ?
C6 C5 N1 Si1 81.3(3) . . . . ?
C4 C5 N1 Sn1 45.6(4) . . . . ?
C6 C5 N1 Sn1 -137.6(3) . . . . ?
C4 C5 N1 Na1 138.9(3) . . . . ?
C6 C5 N1 Na1 -44.3(4) . . . . ?
C13 C12 N2 Si2 99.6(4) . . . . ?
C11 C12 N2 Si2 -81.2(4) . . . . ?
C13 C12 N2 Sn1 -91.2(4) . . . . ?
C11 C12 N2 Sn1 88.0(3) . . . . ?
C18 C19 N3 Si3 -63.4(4) . . . . ?
C20 C19 N3 Si3 116.6(3) . . . . ?
C18 C19 N3 Sn1 138.3(3) . . . . ?
C20 C19 N3 Sn1 -41.7(4) . . . . ?
C18 C19 N3 Na1 44.3(4) . . . . ?
C20 C19 N3 Na1 -135.8(3) . . . . ?
C5 N1 Na1 N3 -147.3(2) . . . . ?
Si1 N1 Na1 N3 87.65(15) . . . . ?
Sn1 N1 Na1 N3 -33.89(9) . . . . ?
C5 N1 Na1 C10 -27.3(2) . . . 2_645 ?
Si1 N1 Na1 C10 -152.31(14) . . . 2_645 ?
Sn1 N1 Na1 C10 86.15(11) . . . 2_645 ?
C5 N1 Na1 C11 -0.4(2) . . . 2_645 ?
Si1 N1 Na1 C11 -125.46(14) . . . 2_645 ?
Sn1 N1 Na1 C11 113.00(11) . . . 2_645 ?
C5 N1 Na1 C9 -53.9(2) . . . 2_645 ?
Si1 N1 Na1 C9 -178.95(13) . . . 2_645 ?
Sn1 N1 Na1 C9 59.51(12) . . . 2_645 ?
C5 N1 Na1 Si3 179.2(2) . . . . ?
Si1 N1 Na1 Si3 54.13(12) . . . . ?
Sn1 N1 Na1 Si3 -67.41(7) . . . . ?
C5 N1 Na1 Sn1 -113.4(2) . . . . ?
Si1 N1 Na1 Sn1 121.54(17) . . . . ?
C19 N3 Na1 N1 144.6(2) . . . . ?
Si3 N3 Na1 N1 -94.05(12) . . . . ?
Sn1 N3 Na1 N1 33.83(9) . . . . ?
C19 N3 Na1 C10 51.0(3) . . . 2_645 ?
Si3 N3 Na1 C10 172.36(12) . . . 2_645 ?
Sn1 N3 Na1 C10 -59.76(14) . . . 2_645 ?
C19 N3 Na1 C11 34.5(3) . . . 2_645 ?
Si3 N3 Na1 C11 155.88(18) . . . 2_645 ?
Sn1 N3 Na1 C11 -76.2(2) . . . 2_645 ?
C19 N3 Na1 C9 34.0(2) . . . 2_645 ?
Si3 N3 Na1 C9 155.36(12) . . . 2_645 ?
Sn1 N3 Na1 C9 -76.76(11) . . . 2_645 ?
C19 N3 Na1 Si3 -121.4(3) . . . . ?
Sn1 N3 Na1 Si3 127.88(15) . . . . ?
C19 N3 Na1 Sn1 110.7(2) . . . . ?
Si3 N3 Na1 Sn1 -127.88(15) . . . . ?
C5 N1 Si1 C23 49.0(3) . . . . ?
Sn1 N1 Si1 C23 -89.0(2) . . . . ?
Na1 N1 Si1 C23 171.62(16) . . . . ?
C5 N1 Si1 C22 -69.7(3) . . . . ?
Sn1 N1 Si1 C22 152.23(19) . . . . ?
Na1 N1 Si1 C22 52.9(2) . . . . ?
C5 N1 Si1 Si4 168.8(2) . . . . ?
Sn1 N1 Si1 Si4 30.71(17) . . . . ?
Na1 N1 Si1 Si4 -68.63(13) . . . . ?
C12 N2 Si2 C25 69.6(3) . . . . ?
Sn1 N2 Si2 C25 -97.7(2) . . . . ?
C12 N2 Si2 C24 -47.5(3) . . . . ?
Sn1 N2 Si2 C24 145.1(2) . . . . ?
C12 N2 Si2 Si4 -168.9(2) . . . . ?
Sn1 N2 Si2 Si4 23.7(2) . . . . ?
C19 N3 Si3 C26 -27.2(3) . . . . ?
Sn1 N3 Si3 C26 126.8(2) . . . . ?
Na1 N3 Si3 C26 -145.41(16) . . . . ?
C19 N3 Si3 C27 90.6(3) . . . . ?
Sn1 N3 Si3 C27 -115.5(2) . . . . ?
Na1 N3 Si3 C27 -27.67(18) . . . . ?
C19 N3 Si3 Si4 -149.2(2) . . . . ?
Sn1 N3 Si3 Si4 4.8(2) . . . . ?
Na1 N3 Si3 Si4 92.55(9) . . . . ?
C19 N3 Si3 Na1 118.2(3) . . . . ?
Sn1 N3 Si3 Na1 -87.80(18) . . . . ?
N1 Na1 Si3 N3 78.05(14) . . . . ?
C10 Na1 Si3 N3 -15.0(2) 2_645 . . . ?
C11 Na1 Si3 N3 -103.6(4) 2_645 . . . ?
C9 Na1 Si3 N3 -31.58(16) 2_645 . . . ?
Sn1 Na1 Si3 N3 35.43(12) . . . . ?
N1 Na1 Si3 C26 151.2(3) . . . . ?
N3 Na1 Si3 C26 73.2(3) . . . . ?
C10 Na1 Si3 C26 58.2(4) 2_645 . . . ?
C11 Na1 Si3 C26 -30.4(5) 2_645 . . . ?
C9 Na1 Si3 C26 41.6(3) 2_645 . . . ?
Sn1 Na1 Si3 C26 108.6(3) . . . . ?
N1 Na1 Si3 C27 -130.39(17) . . . . ?
N3 Na1 Si3 C27 151.57(19) . . . . ?
C10 Na1 Si3 C27 136.6(3) 2_645 . . . ?
C11 Na1 Si3 C27 48.0(4) 2_645 . . . ?
C9 Na1 Si3 C27 119.99(18) 2_645 . . . ?
Sn1 Na1 Si3 C27 -173.00(15) . . . . ?
N1 Na1 Si3 Si4 -21.74(8) . . . . ?
N3 Na1 Si3 Si4 -99.78(12) . . . . ?
C10 Na1 Si3 Si4 -114.8(2) 2_645 . . . ?
C11 Na1 Si3 Si4 156.6(4) 2_645 . . . ?
C9 Na1 Si3 Si4 -131.37(11) 2_645 . . . ?
Sn1 Na1 Si3 Si4 -64.35(4) . . . . ?
N3 Si3 Si4 C28 -178.83(18) . . . . ?
C26 Si3 Si4 C28 59.3(2) . . . . ?
C27 Si3 Si4 C28 -58.1(2) . . . . ?
Na1 Si3 Si4 C28 -124.87(15) . . . . ?
N3 Si3 Si4 Si1 -56.25(11) . . . . ?
C26 Si3 Si4 Si1 -178.13(15) . . . . ?
C27 Si3 Si4 Si1 64.51(15) . . . . ?
Na1 Si3 Si4 Si1 -2.30(6) . . . . ?
N3 Si3 Si4 Si2 53.59(11) . . . . ?
C26 Si3 Si4 Si2 -68.29(16) . . . . ?
C27 Si3 Si4 Si2 174.36(14) . . . . ?
Na1 Si3 Si4 Si2 107.55(5) . . . . ?
N1 Si1 Si4 C28 166.25(17) . . . . ?
C23 Si1 Si4 C28 -72.5(2) . . . . ?
C22 Si1 Si4 C28 44.2(2) . . . . ?
N1 Si1 Si4 Si3 39.19(12) . . . . ?
C23 Si1 Si4 Si3 160.46(15) . . . . ?
C22 Si1 Si4 Si3 -82.87(16) . . . . ?
N1 Si1 Si4 Si2 -69.71(11) . . . . ?
C23 Si1 Si4 Si2 51.56(15) . . . . ?
C22 Si1 Si4 Si2 168.23(15) . . . . ?
N2 Si2 Si4 C28 161.87(17) . . . . ?
C25 Si2 Si4 C28 -77.3(2) . . . . ?
C24 Si2 Si4 C28 42.2(2) . . . . ?
N2 Si2 Si4 Si3 -69.00(11) . . . . ?
C25 Si2 Si4 Si3 51.79(16) . . . . ?
C24 Si2 Si4 Si3 171.32(16) . . . . ?
N2 Si2 Si4 Si1 40.80(12) . . . . ?
C25 Si2 Si4 Si1 161.59(16) . . . . ?
C24 Si2 Si4 Si1 -78.88(16) . . . . ?
C12 N2 Sn1 N1 129.1(2) . . . . ?
Si2 N2 Sn1 N1 -63.1(2) . . . . ?
C12 N2 Sn1 N3 -139.1(2) . . . . ?
Si2 N2 Sn1 N3 28.7(2) . . . . ?
C12 N2 Sn1 Na1 175.44(18) . . . . ?
Si2 N2 Sn1 Na1 -16.7(3) . . . . ?
C5 N1 Sn1 N2 -112.8(2) . . . . ?
Si1 N1 Sn1 N2 24.82(18) . . . . ?
Na1 N1 Sn1 N2 139.50(9) . . . . ?
C5 N1 Sn1 N3 146.5(2) . . . . ?
Si1 N1 Sn1 N3 -75.90(17) . . . . ?
Na1 N1 Sn1 N3 38.78(10) . . . . ?
C5 N1 Sn1 Na1 107.7(2) . . . . ?
Si1 N1 Sn1 Na1 -114.67(18) . . . . ?
C19 N3 Sn1 N2 106.9(2) . . . . ?
Si3 N3 Sn1 N2 -48.3(2) . . . . ?
Na1 N3 Sn1 N2 -140.33(10) . . . . ?
C19 N3 Sn1 N1 -151.4(2) . . . . ?
Si3 N3 Sn1 N1 53.38(19) . . . . ?
Na1 N3 Sn1 N1 -38.67(10) . . . . ?
C19 N3 Sn1 Na1 -112.7(2) . . . . ?
Si3 N3 Sn1 Na1 92.1(2) . . . . ?
N1 Na1 Sn1 N2 -64.46(14) . . . . ?
N3 Na1 Sn1 N2 62.84(15) . . . . ?
C10 Na1 Sn1 N2 -164.79(13) 2_645 . . . ?
C11 Na1 Sn1 N2 -155.02(14) 2_645 . . . ?
C9 Na1 Sn1 N2 168.58(13) 2_645 . . . ?
Si3 Na1 Sn1 N2 35.01(12) . . . . ?
N3 Na1 Sn1 N1 127.30(13) . . . . ?
C10 Na1 Sn1 N1 -100.33(13) 2_645 . . . ?
C11 Na1 Sn1 N1 -90.56(13) 2_645 . . . ?
C9 Na1 Sn1 N1 -126.96(12) 2_645 . . . ?
Si3 Na1 Sn1 N1 99.47(10) . . . . ?
N1 Na1 Sn1 N3 -127.30(13) . . . . ?
C10 Na1 Sn1 N3 132.36(13) 2_645 . . . ?
C11 Na1 Sn1 N3 142.14(14) 2_645 . . . ?
C9 Na1 Sn1 N3 105.74(13) 2_645 . . . ?
Si3 Na1 Sn1 N3 -27.83(9) . . . . ?
